data_1523733
loop_
_publ_author_name
'Grin', Yu.'

_publ_section_title
;
 Some ternary compounds in the systems RE-Al-Ga crystallizing in the Ba
 Al4 type or La3 Al11 type
;
_journal_name_full
;
Dopovidi Akademii Nauk Ukrains'koi RSR, Seriya A: Fiziko-Matematichni Ta 
Tekhnichni Nauki
;
_journal_page_first 80
_journal_page_last 84
_journal_volume 44
_journal_year 1982
_chemical_formula_sum 'Ga3.5 Ni0.5 Pr'
_chemical_name_systematic 'Ga2 (Ga1.5 Ni0.5) Pr'
_space_group_IT_number 139
_symmetry_space_group_name_Hall '-I 4 2'
_symmetry_space_group_name_H-M 'I 4/m m m'
_cell_angle_alpha 90
_cell_angle_beta 90
_cell_angle_gamma 90
_cell_formula_units_Z 2
_cell_length_a 4.275
_cell_length_b 4.275
_cell_length_c 10.311
_cell_volume 188.440
_citation_journal_id_ASTM DNUNDU
_cod_data_source_file Grin_DNUNDU_1982_267.cif
_cod_data_source_block Ga3.5Ni0.5Pr1
_cod_original_cell_volume 188.44
_cod_original_formula_sum 'Ga3.5 Ni0.5 Pr1'
_cod_database_code 1523733

loop_
_symmetry_equiv_pos_as_xyz
x,y,z
-y,x,z
-x,-y,z
y,-x,z
x,-y,-z
y,x,-z
-x,y,-z
-y,-x,-z
-x,-y,-z
y,-x,-z
x,y,-z
-y,x,-z
-x,y,z
-y,-x,z
x,-y,z
y,x,z
x+1/2,y+1/2,z+1/2
-y+1/2,x+1/2,z+1/2
-x+1/2,-y+1/2,z+1/2
y+1/2,-x+1/2,z+1/2
x+1/2,-y+1/2,-z+1/2
y+1/2,x+1/2,-z+1/2
-x+1/2,y+1/2,-z+1/2
-y+1/2,-x+1/2,-z+1/2
-x+1/2,-y+1/2,-z+1/2
y+1/2,-x+1/2,-z+1/2
x+1/2,y+1/2,-z+1/2
-y+1/2,x+1/2,-z+1/2
-x+1/2,y+1/2,z+1/2
-y+1/2,-x+1/2,z+1/2
x+1/2,-y+1/2,z+1/2
y+1/2,x+1/2,z+1/2

loop_
_atom_site_label
_atom_site_type_symbol
_atom_site_fract_x
_atom_site_fract_y
_atom_site_fract_z
_atom_site_occupancy
_atom_site_U_iso_or_equiv
Ga2 Ga 0 0 0.389 0.75 0.0
Ga1 Ga 0 0.5 0.25 1 0.0
Pr1 Pr 0 0 0 1 0.0
Ni2 Ni 0 0 0.389 0.25 0.0
